data_4508269
loop_
_publ_author_name
'Mochida, Tomoyuki'
'Akasaka, Takahiro'
'Funasako, Yusuke'
'Nishio, Yutaka'
'Mori, Hatsumi'

_publ_section_title
;
 Crystal Architectures and Magnetic Properties of Alkylferrocenium Salts
 with FnTCNQ (n= 0, 2, 4): Effect of Substituents on the Self-Assembled
 Structures
;
_journal_issue 10
_journal_name_full 'Crystal Growth &amp; Design'
_journal_page_first 4460
_journal_paper_doi 10.1021/cg400954x
_journal_volume 13
_journal_year 2013
_chemical_formula_moiety 'C12 F4 N4, C15 H20 Fe '
_chemical_formula_sum 'C27 H20 F4 Fe N4'
_chemical_formula_weight 532.32
_chemical_name_systematic
;
 ?
;
_space_group_IT_number 2
_symmetry_cell_setting triclinic
_symmetry_space_group_name_Hall '-P 1'
_symmetry_space_group_name_H-M 'P -1'
_atom_sites_solution_hydrogens geom
_atom_sites_solution_primary direct
_atom_sites_solution_secondary difmap
_audit_creation_method SHELXL-97
_cell_angle_alpha 67.695(5)
_cell_angle_beta 85.907(6)
_cell_angle_gamma 80.367(4)
_cell_formula_units_Z 2
_cell_length_a 6.837(2)
_cell_length_b 11.958(3)
_cell_length_c 15.743(6)
_cell_measurement_reflns_used 1057
_cell_measurement_temperature 90
_cell_measurement_theta_max 25.72
_cell_measurement_theta_min 2.71
_cell_volume 1174.0(6)
_computing_cell_refinement 'APEX2 (Bruker AXS, 2006)'
_computing_data_collection 'APEX2 (Bruker AXS, 2006)'
_computing_data_reduction 'SAINT (Bruker AXS, 2004)'
_computing_molecular_graphics 'XSHEL (Bruker AXS,2002)'
_computing_publication_material 'XCIF (Bruker AXS, 2001)'
_computing_structure_refinement 'SHELXL-97 (Sheldrick, 1997)'
_computing_structure_solution 'SHELXS-97 (Sheldrick, 1997)'
_diffrn_ambient_temperature 90
_diffrn_detector_area_resol_mean 8.333
_diffrn_measured_fraction_theta_full 0.988
_diffrn_measured_fraction_theta_max 0.988
_diffrn_measurement_device_type 'Bruker APEXII CCD area detector'
_diffrn_measurement_method 'phi and omega scans'
_diffrn_radiation_monochromator 'Bruker Helios multilayer confocal mirror'
_diffrn_radiation_source 'Bruker TXS fine-focus rotating anode'
_diffrn_radiation_type MoK\a
_diffrn_radiation_wavelength 0.71073
_diffrn_reflns_av_R_equivalents 0.0372
_diffrn_reflns_av_unetI/netI 0.0813
_diffrn_reflns_limit_h_max 8
_diffrn_reflns_limit_h_min -8
_diffrn_reflns_limit_k_max 14
_diffrn_reflns_limit_k_min -8
_diffrn_reflns_limit_l_max 18
_diffrn_reflns_limit_l_min -13
_diffrn_reflns_number 6139
_diffrn_reflns_theta_full 25.35
_diffrn_reflns_theta_max 25.35
_diffrn_reflns_theta_min 2.72
_exptl_absorpt_coefficient_mu 0.698
_exptl_absorpt_correction_T_max 0.9794
_exptl_absorpt_correction_T_min 0.7773
_exptl_absorpt_correction_type empirical
_exptl_absorpt_process_details
;
SADABS Sheldrick 1996
;
_exptl_crystal_colour black
_exptl_crystal_density_diffrn 1.506
_exptl_crystal_density_method 'not measured'
_exptl_crystal_description plate
_exptl_crystal_F_000 544
_exptl_crystal_size_max 0.38
_exptl_crystal_size_mid 0.13
_exptl_crystal_size_min 0.03
_refine_diff_density_max 0.759
_refine_diff_density_min -0.856
_refine_diff_density_rms 0.100
_refine_ls_extinction_method none
_refine_ls_goodness_of_fit_ref 1.017
_refine_ls_hydrogen_treatment constr
_refine_ls_matrix_type full
_refine_ls_number_parameters 328
_refine_ls_number_reflns 4242
_refine_ls_number_restraints 6
_refine_ls_restrained_S_all 1.017
_refine_ls_R_factor_all 0.0937
_refine_ls_R_factor_gt 0.0556
_refine_ls_shift/su_max 0.000
_refine_ls_shift/su_mean 0.000
_refine_ls_structure_factor_coef Fsqd
_refine_ls_weighting_details 'calc w=1/[\s^2^(Fo^2^)+(0.0804P)^2^+0.0000P] where P=(Fo^2^+2Fc^2^)/3'
_refine_ls_weighting_scheme calc
_refine_ls_wR_factor_gt 0.1288
_refine_ls_wR_factor_ref 0.1463
_reflns_number_gt 2950
_reflns_number_total 4242
_reflns_threshold_expression >2\s(I)
_cod_data_source_file cg400954x_si_002.cif
_cod_data_source_block 4-tPeF4
_cod_depositor_comments
;
The following automatic conversions were performed:

'_symmetry_cell_setting' value 'Triclinic' changed to 'triclinic'
according to /home/saulius/struct/CIF-dictionaries/cif_core.dic
dictionary named 'cif_core.dic' version 2.4.2 from 2011-04-26.

Automatic conversion script
Id: cif_fix_values 1891 2012-01-12 08:04:46Z andrius 
;
_cod_database_code 4508269

loop_
_symmetry_equiv_pos_as_xyz
'x, y, z'
'-x, -y, -z'

loop_
_atom_site_label
_atom_site_type_symbol
_atom_site_fract_x
_atom_site_fract_y
_atom_site_fract_z
_atom_site_U_iso_or_equiv
_atom_site_adp_type
_atom_site_occupancy
_atom_site_symmetry_multiplicity
_atom_site_calc_flag
_atom_site_refinement_flags
C1 C 0.4242(6) 0.8598(4) 0.3227(3) 0.0192(9) Uani 1 1 d .
C2 C 0.4043(6) 0.7363(4) 0.3799(3) 0.0224(10) Uani 1 1 d .
H2 H 0.4156 0.6700 0.3597 0.027 Uiso 1 1 calc R
C3 C 0.3651(6) 0.7285(4) 0.4714(3) 0.0266(11) Uani 1 1 d U
H3 H 0.3453 0.6567 0.5225 0.032 Uiso 1 1 calc R
C4 C 0.3602(6) 0.8477(4) 0.4736(3) 0.0254(10) Uani 1 1 d .
H4 H 0.3379 0.8691 0.5261 0.031 Uiso 1 1 calc R
C5 C 0.3953(6) 0.9281(4) 0.3818(3) 0.0230(10) Uani 1 1 d .
H5 H 0.3989 1.0132 0.3628 0.028 Uiso 1 1 calc R
C6 C 0.9270(6) 0.7756(4) 0.3759(3) 0.0244(10) Uani 1 1 d .
H6 H 0.9620 0.7957 0.3130 0.029 Uiso 1 1 calc R
C7 C 0.8915(6) 0.6595(4) 0.4388(3) 0.0243(10) Uani 1 1 d .
H7 H 0.8974 0.5880 0.4252 0.029 Uiso 1 1 calc R
C8 C 0.8458(6) 0.6681(4) 0.5252(3) 0.0254(10) Uani 1 1 d .
H8 H 0.8164 0.6031 0.5798 0.030 Uiso 1 1 calc R
C9 C 0.8509(6) 0.7895(4) 0.5171(3) 0.0257(10) Uani 1 1 d .
H9 H 0.8258 0.8208 0.5646 0.031 Uiso 1 1 calc R
C10 C 0.9012(6) 0.8562(4) 0.4233(3) 0.0285(11) Uani 1 1 d .
H10 H 0.9148 0.9404 0.3975 0.034 Uiso 1 1 calc R
C11 C 0.4574(6) 0.9102(4) 0.2198(3) 0.0188(9) Uani 1 1 d .
C12 C 0.5788(7) 1.0168(4) 0.1917(3) 0.0253(10) Uani 1 1 d .
H12A H 0.5066 1.0822 0.2100 0.038 Uiso 1 1 calc R
H12B H 0.5993 1.0483 0.1250 0.038 Uiso 1 1 calc R
H12C H 0.7077 0.9875 0.2223 0.038 Uiso 1 1 calc R
C13 C 0.5668(6) 0.8101(4) 0.1875(3) 0.0247(10) Uani 1 1 d .
H13A H 0.6921 0.7746 0.2206 0.037 Uiso 1 1 calc R
H13B H 0.5940 0.8457 0.1215 0.037 Uiso 1 1 calc R
H13C H 0.4840 0.7461 0.1999 0.037 Uiso 1 1 calc R
C14 C 0.2457(6) 0.9558(4) 0.1769(3) 0.0258(10) Uani 1 1 d .
H14A H 0.1724 0.8853 0.1965 0.031 Uiso 1 1 calc R
H14B H 0.1744 1.0153 0.2025 0.031 Uiso 1 1 calc R
C15 C 0.2392(7) 1.0157(4) 0.0724(3) 0.0316(11) Uani 1 1 d .
H15A H 0.3045 1.0886 0.0520 0.047 Uiso 1 1 calc R
H15B H 0.1008 1.0392 0.0524 0.047 Uiso 1 1 calc R
H15C H 0.3081 0.9577 0.0459 0.047 Uiso 1 1 calc R
Fe1 Fe 0.63623(8) 0.78664(5) 0.43078(4) 0.0172(2) Uani 1 1 d .
C16 C 0.8081(6) 0.4110(4) 0.1172(3) 0.0185(9) Uani 1 1 d .
C17 C 0.7535(6) 0.5348(4) 0.0586(3) 0.0189(9) Uani 1 1 d .
C18 C 0.7314(6) 0.5731(4) -0.0330(3) 0.0188(9) Uani 1 1 d .
C19 C 0.7605(6) 0.4931(4) -0.0823(3) 0.0188(9) Uani 1 1 d .
C20 C 0.8118(6) 0.3679(4) -0.0236(3) 0.0205(9) Uani 1 1 d .
C21 C 0.8336(6) 0.3290(4) 0.0686(3) 0.0194(9) Uani 1 1 d .
C22 C 0.8354(6) 0.3714(4) 0.2130(3) 0.0194(9) Uani 1 1 d .
C23 C 0.7431(6) 0.5333(4) -0.1782(3) 0.0213(10) Uani 1 1 d .
C24 C 0.9037(6) 0.2463(4) 0.2695(3) 0.0208(10) Uani 1 1 d .
C25 C 0.7738(6) 0.4458(4) 0.2660(3) 0.0207(10) Uani 1 1 d .
C26 C 0.6601(6) 0.6553(4) -0.2367(3) 0.0204(10) Uani 1 1 d .
C27 C 0.7926(6) 0.4530(4) -0.2278(3) 0.0206(9) Uani 1 1 d .
N1 N 0.9608(6) 0.1489(3) 0.3202(3) 0.0283(9) Uani 1 1 d .
N2 N 0.7249(6) 0.4968(3) 0.3148(3) 0.0283(9) Uani 1 1 d .
N3 N 0.5933(5) 0.7498(3) -0.2874(3) 0.0247(9) Uani 1 1 d .
N4 N 0.8331(6) 0.3955(3) -0.2721(3) 0.0291(9) Uani 1 1 d .
F1 F 0.7275(4) 0.6205(2) 0.09728(17) 0.0272(6) Uani 1 1 d .
F2 F 0.6839(4) 0.6943(2) -0.08112(16) 0.0271(6) Uani 1 1 d .
F3 F 0.8360(4) 0.2826(2) -0.06138(17) 0.0294(6) Uani 1 1 d .
F4 F 0.8822(4) 0.2094(2) 0.11635(17) 0.0271(6) Uani 1 1 d .

loop_
_atom_site_aniso_label
_atom_site_aniso_U_11
_atom_site_aniso_U_22
_atom_site_aniso_U_33
_atom_site_aniso_U_23
_atom_site_aniso_U_13
_atom_site_aniso_U_12
C1 0.012(2) 0.017(2) 0.027(3) -0.0057(19) -0.0014(17) -0.0022(16)
C2 0.009(2) 0.027(2) 0.030(3) -0.007(2) -0.0019(18) -0.0081(17)
C3 0.009(2) 0.036(3) 0.032(3) -0.006(2) 0.0003(18) -0.0114(17)
C4 0.008(2) 0.037(3) 0.031(3) -0.014(2) 0.0022(18) 0.0011(18)
C5 0.011(2) 0.026(2) 0.027(3) -0.008(2) 0.0005(18) 0.0033(17)
C6 0.008(2) 0.031(3) 0.033(3) -0.011(2) 0.0029(18) -0.0021(17)
C7 0.012(2) 0.022(2) 0.038(3) -0.011(2) -0.0008(19) -0.0021(17)
C8 0.018(2) 0.022(2) 0.029(3) -0.001(2) -0.0013(19) -0.0041(17)
C9 0.014(2) 0.033(3) 0.032(3) -0.016(2) -0.0050(19) -0.0010(18)
C10 0.010(2) 0.024(2) 0.053(3) -0.015(2) 0.000(2) -0.0056(17)
C11 0.014(2) 0.020(2) 0.022(2) -0.0058(18) 0.0023(17) -0.0072(16)
C12 0.026(2) 0.022(2) 0.027(3) -0.005(2) 0.007(2) -0.0111(18)
C13 0.024(2) 0.023(2) 0.027(3) -0.008(2) 0.0070(19) -0.0083(18)
C14 0.019(2) 0.033(3) 0.025(3) -0.009(2) -0.0024(19) -0.0051(19)
C15 0.024(3) 0.036(3) 0.033(3) -0.011(2) -0.004(2) 0.000(2)
Fe1 0.0092(3) 0.0188(3) 0.0241(4) -0.0077(3) 0.0035(2) -0.0056(2)
C16 0.008(2) 0.020(2) 0.028(3) -0.0087(19) 0.0025(17) -0.0068(16)
C17 0.013(2) 0.020(2) 0.027(3) -0.0130(19) 0.0056(17) -0.0066(16)
C18 0.014(2) 0.019(2) 0.024(3) -0.0084(19) 0.0044(17) -0.0062(16)
C19 0.009(2) 0.024(2) 0.026(3) -0.0109(19) 0.0050(17) -0.0074(16)
C20 0.014(2) 0.022(2) 0.031(3) -0.014(2) 0.0043(18) -0.0089(17)
C21 0.013(2) 0.017(2) 0.027(3) -0.0053(19) 0.0039(17) -0.0057(16)
C22 0.015(2) 0.021(2) 0.023(2) -0.0072(19) 0.0041(17) -0.0090(16)
C23 0.015(2) 0.023(2) 0.028(3) -0.0098(19) 0.0054(18) -0.0103(17)
C24 0.017(2) 0.027(3) 0.023(3) -0.012(2) 0.0010(18) -0.0100(18)
C25 0.019(2) 0.018(2) 0.021(2) -0.0002(19) 0.0021(18) -0.0068(17)
C26 0.012(2) 0.029(3) 0.025(3) -0.012(2) 0.0078(18) -0.0121(18)
C27 0.019(2) 0.022(2) 0.022(2) -0.007(2) 0.0032(18) -0.0103(17)
N1 0.030(2) 0.021(2) 0.032(2) -0.0064(19) -0.0041(18) -0.0094(17)
N2 0.035(2) 0.022(2) 0.027(2) -0.0076(18) 0.0079(18) -0.0085(17)
N3 0.022(2) 0.025(2) 0.026(2) -0.0072(18) 0.0032(16) -0.0068(16)
N4 0.030(2) 0.031(2) 0.030(2) -0.0127(19) 0.0063(18) -0.0138(17)
F1 0.0375(15) 0.0202(13) 0.0266(14) -0.0127(11) 0.0016(11) -0.0033(11)
F2 0.0368(15) 0.0155(13) 0.0266(15) -0.0055(11) 0.0008(12) -0.0032(11)
F3 0.0416(16) 0.0207(13) 0.0298(15) -0.0128(11) -0.0011(12) -0.0067(11)
F4 0.0360(15) 0.0160(12) 0.0271(15) -0.0043(11) -0.0017(11) -0.0065(10)

loop_
_atom_type_symbol
_atom_type_description
_atom_type_scat_dispersion_real
_atom_type_scat_dispersion_imag
_atom_type_scat_source
C C 0.0033 0.0016 'International Tables Vol C Tables 4.2.6.8 and 6.1.1.4'
H H 0.0000 0.0000 'International Tables Vol C Tables 4.2.6.8 and 6.1.1.4'
N N 0.0061 0.0033 'International Tables Vol C Tables 4.2.6.8 and 6.1.1.4'
F F 0.0171 0.0103 'International Tables Vol C Tables 4.2.6.8 and 6.1.1.4'
Fe Fe 0.3463 0.8444 'International Tables Vol C Tables 4.2.6.8 and 6.1.1.4'

loop_
_geom_angle_atom_site_label_1
_geom_angle_atom_site_label_2
_geom_angle_atom_site_label_3
_geom_angle
C2 C1 C5 106.2(4)
C2 C1 C11 127.0(4)
C5 C1 C11 126.7(4)
C3 C2 C1 109.2(4)
C3 C2 H2 125.4
C1 C2 H2 125.4
C2 C3 C4 108.3(4)
C2 C3 H3 125.9
C4 C3 H3 125.9
C5 C4 C3 107.0(4)
C5 C4 H4 126.5
C3 C4 H4 126.5
C4 C5 C1 109.2(4)
C4 C5 H5 125.4
C1 C5 H5 125.4
C10 C6 C7 107.9(4)
C10 C6 H6 126.1
C7 C6 H6 126.1
C8 C7 C6 108.2(4)
C8 C7 H7 125.9
C6 C7 H7 125.9
C7 C8 C9 108.7(4)
C7 C8 H8 125.7
C9 C8 H8 125.7
C8 C9 C10 106.9(4)
C8 C9 H9 126.6
C10 C9 H9 126.6
C6 C10 C9 108.4(4)
C6 C10 H10 125.8
C9 C10 H10 125.8
C1 C11 C13 110.8(3)
C1 C11 C12 110.4(3)
C13 C11 C12 109.4(3)
C1 C11 C14 105.6(3)
C13 C11 C14 109.9(4)
C12 C11 C14 110.7(3)
C11 C12 H12A 109.5
C11 C12 H12B 109.5
H12A C12 H12B 109.5
C11 C12 H12C 109.5
H12A C12 H12C 109.5
H12B C12 H12C 109.5
C11 C13 H13A 109.5
C11 C13 H13B 109.5
H13A C13 H13B 109.5
C11 C13 H13C 109.5
H13A C13 H13C 109.5
H13B C13 H13C 109.5
C15 C14 C11 115.8(4)
C15 C14 H14A 108.3
C11 C14 H14A 108.3
C15 C14 H14B 108.3
C11 C14 H14B 108.3
H14A C14 H14B 107.4
C14 C15 H15A 109.5
C14 C15 H15B 109.5
H15A C15 H15B 109.5
C14 C15 H15C 109.5
H15A C15 H15C 109.5
H15B C15 H15C 109.5
C22 C16 C17 124.0(4)
C22 C16 C21 123.3(4)
C17 C16 C21 112.7(4)
C18 C17 F1 118.1(4)
C18 C17 C16 124.2(4)
F1 C17 C16 117.7(4)
C17 C18 F2 118.2(4)
C17 C18 C19 123.7(4)
F2 C18 C19 118.1(4)
C23 C19 C18 123.8(4)
C23 C19 C20 123.7(4)
C18 C19 C20 112.5(4)
F3 C20 C21 117.7(4)
F3 C20 C19 118.3(4)
C21 C20 C19 124.0(4)
F4 C21 C20 118.6(4)
F4 C21 C16 118.4(4)
C20 C21 C16 122.9(4)
C16 C22 C25 124.4(4)
C16 C22 C24 122.7(4)
C25 C22 C24 112.3(4)
C19 C23 C27 123.0(4)
C19 C23 C26 124.5(4)
C27 C23 C26 112.4(4)
N1 C24 C22 174.7(5)
N2 C25 C22 174.5(4)
N3 C26 C23 175.8(5)
N4 C27 C23 175.7(5)

loop_
_geom_bond_atom_site_label_1
_geom_bond_atom_site_label_2
_geom_bond_distance
C1 C2 1.432(6)
C1 C5 1.438(6)
C1 C11 1.514(6)
C2 C3 1.416(6)
C2 H2 0.9500
C3 C4 1.433(6)
C3 H3 0.9500
C4 C5 1.429(6)
C4 H4 0.9500
C5 H5 0.9500
C6 C10 1.409(6)
C6 C7 1.415(6)
C6 H6 0.9500
C7 C8 1.412(6)
C7 H7 0.9500
C8 C9 1.414(6)
C8 H8 0.9500
C9 C10 1.435(6)
C9 H9 0.9500
C10 H10 0.9500
C11 C13 1.536(6)
C11 C12 1.544(6)
C11 C14 1.563(6)
C12 H12A 0.9800
C12 H12B 0.9800
C12 H12C 0.9800
C13 H13A 0.9800
C13 H13B 0.9800
C13 H13C 0.9800
C14 C15 1.525(6)
C14 H14A 0.9900
C14 H14B 0.9900
C15 H15A 0.9800
C15 H15B 0.9800
C15 H15C 0.9800
C16 C22 1.415(6)
C16 C17 1.418(6)
C16 C21 1.439(6)
C17 C18 1.349(6)
C17 F1 1.359(5)
C18 F2 1.350(4)
C18 C19 1.426(6)
C19 C23 1.409(6)
C19 C20 1.428(6)
C20 F3 1.346(5)
C20 C21 1.356(6)
C21 F4 1.335(4)
C22 C25 1.433(6)
C22 C24 1.436(6)
C23 C27 1.439(6)
C23 C26 1.441(6)
C24 N1 1.155(5)
C25 N2 1.151(6)
C26 N3 1.148(5)
C27 N4 1.143(5)
